data_7114678
loop_
_publ_author_name
'Carlucci, Lucia'
'Ciani, Gianfranco'
'Proserpio, Davide M.'
'Rizzato, Silvia'

_publ_section_title
;
 Interlinked molecular squares with [Cu(2,2&#x2032;-bipy)]2+ corners
 generating a three-dimensional network of unprecedented topological type
;
_journal_issue 13
_journal_name_full 'Chemical Communications'
_journal_page_first 1198
_journal_paper_doi 10.1039/b103736f
_journal_year 2001
_chemical_formula_sum 'C44 H57 B3 Cl Cu2 F12 N8 O8.5'
_chemical_formula_weight 1256.94
_space_group_IT_number 122
_symmetry_cell_setting tetragonal
_symmetry_space_group_name_Hall 'I -4 2bw'
_symmetry_space_group_name_H-M 'I -4 2 d'
_atom_sites_solution_hydrogens geom
_atom_sites_solution_primary direct
_atom_sites_solution_secondary difmap
_cell_angle_alpha 90.0
_cell_angle_beta 90.0
_cell_angle_gamma 90.0
_cell_formula_units_Z 8
_cell_length_a 21.479(2)
_cell_length_b 21.479(2)
_cell_length_c 29.303(3)
_cell_measurement_reflns_used 917
_cell_measurement_temperature 223(2)
_cell_measurement_theta_max 24.
_cell_measurement_theta_min 2.
_cell_volume 13519(2)
_computing_molecular_graphics SCHAKAL
_computing_structure_refinement 'SHELXL-97 (Sheldrick, 1997)'
_computing_structure_solution SIR92
_diffrn_ambient_temperature 223(2)
_diffrn_detector_type CCD_plate
_diffrn_measured_fraction_theta_full 0.982
_diffrn_measured_fraction_theta_max 0.982
_diffrn_measurement_device SMART
_diffrn_measurement_method omega-scan
_diffrn_radiation_monochromator graphite
_diffrn_radiation_source 'fine-focus sealed tube'
_diffrn_radiation_type MoK\a
_diffrn_radiation_wavelength 0.71073
_diffrn_reflns_av_R_equivalents 0.0712
_diffrn_reflns_av_sigmaI/netI 0.0739
_diffrn_reflns_limit_h_max 17
_diffrn_reflns_limit_h_min -17
_diffrn_reflns_limit_k_max 24
_diffrn_reflns_limit_k_min 0
_diffrn_reflns_limit_l_max 33
_diffrn_reflns_limit_l_min 0
_diffrn_reflns_number 25456
_diffrn_reflns_theta_full 24.03
_diffrn_reflns_theta_max 24.
_diffrn_reflns_theta_min 2.
_diffrn_standards_decay_% 2
_exptl_absorpt_coefficient_mu 0.749
_exptl_absorpt_correction_T_max 1.00
_exptl_absorpt_correction_T_min 0.55
_exptl_absorpt_correction_type sadabs
_exptl_crystal_colour blue
_exptl_crystal_density_diffrn 1.235
_exptl_crystal_density_method 'not measured'
_exptl_crystal_description cube-like
_exptl_crystal_F_000 5144
_exptl_crystal_size_max 0.28
_exptl_crystal_size_mid 0.28
_exptl_crystal_size_min 0.24
_refine_diff_density_max 1.175
_refine_diff_density_min -0.457
_refine_diff_density_rms 0.112
_refine_ls_abs_structure_details 'Flack H D (1983), Acta Cryst. A39, 876-881'
_refine_ls_abs_structure_Flack 0.00(6)
_refine_ls_extinction_method none
_refine_ls_goodness_of_fit_all 1.097
_refine_ls_hydrogen_treatment mixed
_refine_ls_matrix_type full
_refine_ls_number_parameters 343
_refine_ls_number_reflns 5073
_refine_ls_number_restraints 92
_refine_ls_restrained_S_all 1.098
_refine_ls_R_factor_all 0.1790
_refine_ls_R_factor_obs 0.0982
_refine_ls_shift/su_max 0.641
_refine_ls_shift/su_mean 0.032
_refine_ls_structure_factor_coef Fsqd
_refine_ls_weighting_details 'calc w=1/[\s^2^(Fo^2^)+(0.1617P)^2^+82.2720P] where P=(Fo^2^+2Fc^2^)/3'
_refine_ls_weighting_scheme calc
_refine_ls_wR_factor_all 0.3268
_refine_ls_wR_factor_obs 0.2450
_reflns_number_observed 2933
_reflns_number_total 5073
_reflns_observed_criterion >2sigma(I)
_cod_data_source_file b103736f.txt
_cod_data_source_block 2
_cod_depositor_comments
;
The following automatic conversions were performed:

'_symmetry_cell_setting' value 'Tetragonal' changed to 'tetragonal'
according to
/usr/data/users/saulius/automatic-downloads/retrospective/RSC/lib/dictionaries/cif_core.dic
dictionary named 'cif_core.dic' version 2.4.2 from 2011-04-26.

Automatic conversion script
Id: cif_fix_values 2281 2013-09-26 08:29:07Z andrius 
;
_cod_original_sg_symbol_H-M I-42d
_cod_original_formula_sum 'C44 H57 B3 Cl Cu2 F12 N8 O8.50'
_cod_database_code 7114678
_exptl_absorpt_correction_nazim 4.94
_diffrn_measurement_domega 0.30
_diffrn_measurement_rtime 54

loop_
_symmetry_equiv_pos_as_xyz
'x, y, z'
'-x, -y, z'
'x, -y+1/2, -z+1/4'
'-x, y+1/2, -z+1/4'
'y, x+1/2, z+1/4'
'-y, -x+1/2, z+1/4'
'-y, x, -z'
'y, -x, -z'
'x+1/2, y+1/2, z+1/2'
'-x+1/2, -y+1/2, z+1/2'
'x+1/2, -y+1, -z+3/4'
'-x+1/2, y+1, -z+3/4'
'y+1/2, x+1, z+3/4'
'-y+1/2, -x+1, z+3/4'
'-y+1/2, x+1/2, -z+1/2'
'y+1/2, -x+1/2, -z+1/2'

loop_
_atom_site_label
_atom_site_type_symbol
_atom_site_fract_x
_atom_site_fract_y
_atom_site_fract_z
_atom_site_U_iso_or_equiv
_atom_site_adp_type
_atom_site_occupancy
_atom_site_symmetry_multiplicity
_atom_site_calc_flag
_atom_site_refinement_flags
O1S O 0.0539(10) 0.4798(10) 0.7986(7) 0.188(6) Uiso 1 1 d .
O2S O -0.0311(17) 0.268(2) 0.6096(12) 0.188(6) Uiso 0.50 1 d P
O3S O 0.102(2) 0.5660(19) 0.7492(14) 0.188(6) Uiso 0.50 1 d P
O4S O 0.149(4) 0.574(4) 0.708(3) 0.188(6) Uiso 0.25 1 d P
O5S O 0.025(3) 0.506(5) 0.901(2) 0.188(6) Uiso 0.25 1 d P
O6S O 0.345(4) 0.900(4) 0.133(3) 0.188(6) Uiso 0.25 1 d P
O7S O -0.030(4) 0.328(4) 0.600(3) 0.188(6) Uiso 0.25 1 d P
O8S O 0.452(4) 0.282(3) 0.119(3) 0.188(6) Uiso 0.25 1 d P
C12 C 0.1860(9) 0.0237(8) 0.8013(7) 0.106(6) Uani 1 1 d .
H12 H 0.1476 0.0435 0.7991 0.128 Uiso 1 1 calc R
C13 C 0.1897(17) -0.0421(11) 0.8106(9) 0.151(11) Uani 1 1 d .
H13 H 0.1534 -0.0657 0.8109 0.181 Uiso 1 1 calc R
C14 C 0.2410(17) -0.0682(10) 0.8184(9) 0.141(10) Uani 1 1 d .
H14 H 0.2420 -0.1103 0.8257 0.169 Uiso 1 1 calc R
C15 C 0.2986(13) -0.0333(9) 0.8163(8) 0.132(8) Uani 1 1 d .
H15 H 0.3372 -0.0513 0.8218 0.159 Uiso 1 1 calc R
C16 C 0.2919(8) 0.0268(7) 0.8056(6) 0.087(5) Uani 1 1 d .
C17 C 0.3483(8) 0.0704(8) 0.8053(6) 0.098(5) Uani 1 1 d .
C18 C 0.4087(10) 0.0535(13) 0.8147(11) 0.165(11) Uani 1 1 d .
H18 H 0.4183 0.0118 0.8196 0.198 Uiso 1 1 calc R
C19 C 0.4553(11) 0.0979(16) 0.8168(9) 0.151(10) Uani 1 1 d .
H19 H 0.4940 0.0885 0.8294 0.181 Uiso 1 1 calc R
N21 N 0.1538(5) 0.1599(5) 0.7793(5) 0.071(3) Uani 1 1 d D
C22 C 0.1165(7) 0.1681(8) 0.8128(9) 0.129(8) Uani 1 1 d D
H22 H 0.1331 0.1702 0.8421 0.154 Uiso 1 1 calc R
C23 C 0.0523(10) 0.1740(10) 0.8078(10) 0.155(11) Uani 1 1 d D
H23 H 0.0282 0.1801 0.8338 0.186 Uiso 1 1 calc R
C24 C 0.0233(7) 0.1713(13) 0.7666(10) 0.147(10) Uani 1 1 d D
C25 C 0.0657(10) 0.1643(13) 0.7291(10) 0.160(10) Uani 1 1 d D
H25 H 0.0508 0.1655 0.6994 0.192 Uiso 1 1 calc R
C26 C 0.1303(7) 0.1555(10) 0.7371(8) 0.118(7) Uani 1 1 d D
H26 H 0.1566 0.1466 0.7127 0.142 Uiso 1 1 calc R
C27 C -0.0478(8) 0.1708(7) 0.7613(8) 0.134(8) Uani 1 1 d D
H27A H -0.0594 0.1571 0.7310 0.160 Uiso 1 1 calc R
H27B H -0.0665 0.1431 0.7836 0.160 Uiso 1 1 calc R
N31 N 0.2586(5) 0.2397(5) 0.7703(5) 0.078(3) Uani 1 1 d D
C32 C 0.2669(6) 0.2563(7) 0.7274(6) 0.084(4) Uani 1 1 d D
H32 H 0.2702 0.2251 0.7054 0.101 Uiso 1 1 calc R
C33 C 0.2710(7) 0.3166(7) 0.7134(7) 0.097(5) Uani 1 1 d D
H33 H 0.2793 0.3263 0.6831 0.117 Uiso 1 1 calc R
C34 C 0.2625(13) 0.3629(7) 0.7452(7) 0.130(9) Uani 1 1 d D
C35 C 0.2598(19) 0.3453(9) 0.7888(7) 0.219(18) Uani 1 1 d D
H35 H 0.2599 0.3751 0.8119 0.263 Uiso 1 1 calc R
C36 C 0.2570(16) 0.2815(8) 0.7999(7) 0.188(14) Uani 1 1 d D
H36 H 0.2538 0.2701 0.8304 0.225 Uiso 1 1 calc R
C37 C 0.2624(8) 0.4309(8) 0.7307(8) 0.148(9) Uani 1 1 d D
H37A H 0.2335 0.4549 0.7490 0.177 Uiso 1 1 calc R
H37B H 0.2510 0.4350 0.6988 0.177 Uiso 1 1 calc R
C110 C 0.4434(9) 0.1544(15) 0.8004(8) 0.139(9) Uani 1 1 d .
H110 H 0.4746 0.1838 0.7959 0.166 Uiso 1 1 calc R
C111 C 0.3839(6) 0.1663(9) 0.7909(6) 0.101(6) Uani 1 1 d .
H111 H 0.3748 0.2073 0.7832 0.121 Uiso 1 1 calc R
N11 N 0.2389(5) 0.0558(4) 0.7960(4) 0.077(3) Uani 1 1 d .
N112 N 0.3373(4) 0.1283(6) 0.7910(4) 0.074(3) Uani 1 1 d .
B1 B 0.3059(7) 0.1082(6) 0.6644(5) 0.121(9) Uani 1 1 d D
B2 B 0.5000 0.0000 0.5673(9) 0.19(3) Uani 1 2 d SD
F11 F 0.2619(5) 0.1093(5) 0.6975(4) 0.128(4) Uani 1 1 d D
F12 F 0.3611(6) 0.0952(6) 0.6856(5) 0.182(6) Uani 1 1 d D
F13 F 0.3113(7) 0.1643(5) 0.6442(4) 0.177(6) Uani 1 1 d D
F14 F 0.2916(6) 0.0649(5) 0.6330(4) 0.155(5) Uani 1 1 d D
F21 F 0.5410(6) -0.0309(8) 0.5941(7) 0.237(9) Uani 1 1 d D
F22 F 0.4693(8) -0.0409(6) 0.5408(7) 0.309(16) Uani 1 1 d D
Cl Cl 0.2500 0.16475(18) 0.8750 0.0684(11) Uani 1 2 d S
Cu Cu 0.24658(7) 0.14836(7) 0.78773(5) 0.0641(5) Uani 1 1 d .

loop_
_atom_site_aniso_label
_atom_site_aniso_U_11
_atom_site_aniso_U_22
_atom_site_aniso_U_33
_atom_site_aniso_U_23
_atom_site_aniso_U_13
_atom_site_aniso_U_12
C12 0.101(13) 0.070(11) 0.148(17) 0.008(10) -0.003(12) -0.041(9)
C13 0.24(3) 0.069(14) 0.15(2) -0.010(14) 0.01(2) -0.051(18)
C14 0.20(3) 0.056(11) 0.17(2) -0.005(12) 0.00(2) 0.012(17)
C15 0.17(2) 0.065(12) 0.16(2) 0.006(12) 0.034(17) 0.043(14)
C16 0.097(12) 0.047(8) 0.118(14) 0.006(8) 0.015(10) 0.018(8)
C17 0.088(11) 0.088(11) 0.118(13) 0.015(9) 0.020(10) 0.038(10)
C18 0.071(13) 0.15(2) 0.27(3) 0.05(2) 0.020(16) 0.072(15)
C19 0.068(13) 0.22(3) 0.16(2) 0.04(2) 0.007(13) 0.045(17)
N21 0.034(5) 0.077(7) 0.102(9) 0.000(7) -0.007(6) 0.001(5)
C22 0.038(8) 0.17(2) 0.18(2) 0.015(17) -0.019(11) 0.027(11)
C23 0.065(12) 0.24(3) 0.16(2) 0.05(2) 0.013(14) 0.029(16)
C24 0.054(10) 0.22(3) 0.16(2) 0.039(19) -0.025(13) 0.029(13)
C25 0.070(13) 0.23(3) 0.18(2) -0.01(2) -0.029(14) 0.030(16)
C26 0.048(9) 0.160(19) 0.146(18) 0.000(15) -0.008(10) -0.012(11)
C27 0.15(2) 0.076(12) 0.18(2) 0.009(12) -0.033(16) -0.014(12)
N31 0.073(7) 0.039(6) 0.121(10) -0.004(6) -0.005(7) 0.007(5)
C32 0.083(10) 0.060(8) 0.108(12) -0.001(9) 0.017(8) -0.002(8)
C33 0.128(16) 0.069(10) 0.096(12) 0.011(9) -0.009(10) -0.004(9)
C34 0.23(3) 0.067(11) 0.097(14) 0.013(10) 0.022(16) -0.038(15)
C35 0.50(6) 0.071(12) 0.081(13) -0.017(11) 0.00(2) -0.08(3)
C36 0.39(4) 0.050(10) 0.126(17) -0.005(10) 0.01(2) -0.07(2)
C37 0.095(15) 0.15(2) 0.20(2) 0.052(17) 0.018(15) 0.020(14)
C110 0.073(13) 0.19(3) 0.16(2) 0.046(19) -0.020(12) -0.002(15)
C111 0.043(8) 0.129(15) 0.130(15) 0.021(12) -0.003(9) 0.009(9)
N11 0.075(8) 0.037(5) 0.118(10) -0.009(5) -0.008(7) -0.004(5)
N112 0.035(5) 0.082(8) 0.106(9) 0.003(7) -0.004(6) -0.005(5)
B1 0.12(2) 0.049(11) 0.20(3) -0.049(15) -0.019(19) 0.007(11)
B2 0.14(4) 0.12(3) 0.32(9) 0.000 0.000 -0.09(4)
F11 0.110(8) 0.138(9) 0.135(8) -0.007(7) 0.012(7) -0.012(8)
F12 0.136(12) 0.114(10) 0.30(2) -0.022(11) -0.005(12) -0.009(9)
F13 0.260(19) 0.109(10) 0.163(12) 0.019(8) 0.002(11) -0.018(11)
F14 0.209(14) 0.098(8) 0.158(11) -0.010(8) 0.008(10) 0.011(8)
F21 0.159(16) 0.25(2) 0.30(3) -0.035(19) -0.010(15) -0.003(14)
F22 0.44(4) 0.162(16) 0.32(3) 0.027(17) -0.18(3) -0.13(2)
Cl 0.064(2) 0.057(2) 0.084(3) 0.000 -0.001(3) 0.000
Cu 0.0423(8) 0.0418(8) 0.1081(11) 0.0018(7) -0.0036(9) -0.0011(8)

loop_
_atom_type_symbol
_atom_type_description
_atom_type_scat_dispersion_real
_atom_type_scat_dispersion_imag
_atom_type_scat_source
C C 0.0033 0.0016 'International Tables Vol C Tables 4.2.6.8 and 6.1.1.4'
H H 0.0000 0.0000 'International Tables Vol C Tables 4.2.6.8 and 6.1.1.4'
B B 0.0013 0.0007 'International Tables Vol C Tables 4.2.6.8 and 6.1.1.4'
N N 0.0061 0.0033 'International Tables Vol C Tables 4.2.6.8 and 6.1.1.4'
F F 0.0171 0.0103 'International Tables Vol C Tables 4.2.6.8 and 6.1.1.4'
Cl Cl 0.1484 0.1585 'International Tables Vol C Tables 4.2.6.8 and 6.1.1.4'
Cu Cu 0.3201 1.2651 'International Tables Vol C Tables 4.2.6.8 and 6.1.1.4'
O O 0.0106 0.0060 'International Tables Vol C Tables 4.2.6.8 and 6.1.1.4'

loop_
_geom_angle_atom_site_label_1
_geom_angle_atom_site_label_2
_geom_angle_atom_site_label_3
_geom_angle
_geom_angle_site_symmetry_1
_geom_angle_site_symmetry_3
O2S O2S O7S 143(7) 3_556 .
N11 C12 C13 119(2) . .
C14 C13 C12 121(3) . .
C13 C14 C15 121(2) . .
C16 C15 C14 115(2) . .
C15 C16 N11 126.6(19) . .
C15 C16 C17 120.4(19) . .
N11 C16 C17 113.0(12) . .
N112 C17 C18 118(2) . .
N112 C17 C16 115.6(14) . .
C18 C17 C16 125.8(18) . .
C19 C18 C17 121(2) . .
C110 C19 C18 118(2) . .
C22 N21 C26 118.8(14) . .
C22 N21 Cu 122.7(12) . .
C26 N21 Cu 118.4(11) . .
N21 C22 C23 124(2) . .
C22 C23 C24 123(2) . .
C23 C24 C25 113.1(17) . .
C23 C24 C27 123(2) . .
C25 C24 C27 124(2) . .
C26 C25 C24 121(2) . .
N21 C26 C25 121(2) . .
C37 C27 C24 106.1(15) 16_456 .
C36 N31 C32 118.1(14) . .
C36 N31 Cu 120.9(12) . .
C32 N31 Cu 121.0(10) . .
N31 C32 C33 123.5(15) . .
C32 C33 C34 118.5(16) . .
C35 C34 C33 116.7(15) . .
C35 C34 C37 122.6(19) . .
C33 C34 C37 120.4(18) . .
C34 C35 C36 119.8(17) . .
N31 C36 C35 122.6(19) . .
C34 C37 C27 104.1(15) . 15_556
C111 C110 C19 116(2) . .
N112 C111 C110 128(2) . .
C12 N11 C16 117.4(13) . .
C12 N11 Cu 126.4(12) . .
C16 N11 Cu 114.8(10) . .
C111 N112 C17 116.9(14) . .
C111 N112 Cu 128.4(11) . .
C17 N112 Cu 112.8(10) . .
F14 B1 F13 109.7(11) . .
F14 B1 F11 110.1(11) . .
F13 B1 F11 111.1(10) . .
F14 B1 F12 111.5(11) . .
F13 B1 F12 107.9(11) . .
F11 B1 F12 106.5(11) . .
F22 B2 F22 109.5(15) . 2_655
F22 B2 F21 109.5(6) . .
F22 B2 F21 109.6(6) 2_655 .
F22 B2 F21 109.6(6) . 2_655
F22 B2 F21 109.5(6) 2_655 2_655
F21 B2 F21 109.1(15) . 2_655
B1 F11 Cu 139.9(8) . .
Cu Cl Cu 164.33(18) . 12_546
N112 Cu N11 82.0(5) . .
N112 Cu N21 173.2(5) . .
N11 Cu N21 93.1(5) . .
N112 Cu N31 95.5(5) . .
N11 Cu N31 172.0(5) . .
N21 Cu N31 88.7(5) . .
N112 Cu Cl 87.4(4) . .
N11 Cu Cl 91.0(4) . .
N21 Cu Cl 97.6(4) . .
N31 Cu Cl 96.5(4) . .
N112 Cu F11 82.3(4) . .
N11 Cu F11 80.0(4) . .
N21 Cu F11 92.1(5) . .
N31 Cu F11 92.1(4) . .
Cl Cu F11 167.1(2) . .

loop_
_geom_bond_atom_site_label_1
_geom_bond_atom_site_label_2
_geom_bond_distance
_geom_bond_site_symmetry_2
O2S O2S 1.18(7) 3_556
O2S O7S 1.32(9) .
O3S O4S 1.60(8) .
O5S O5S 1.10(15) 2_565
O8S O8S 1.42(13) 3
C12 N11 1.338(19) .
C12 C13 1.44(3) .
C13 C14 1.26(4) .
C14 C15 1.45(3) .
C15 C16 1.34(2) .
C16 N11 1.328(19) .
C16 C17 1.53(2) .
C17 N112 1.336(19) .
C17 C18 1.37(2) .
C18 C19 1.39(3) .
C19 C110 1.33(3) .
N21 C22 1.28(2) .
N21 C26 1.34(2) .
N21 Cu 2.023(11) .
C22 C23 1.39(3) .
C23 C24 1.36(3) .
C24 C25 1.44(3) .
C24 C27 1.533(10) .
C25 C26 1.42(2) .
C27 C37 1.524(10) 16_456
N31 C36 1.25(2) .
N31 C32 1.321(17) .
N31 Cu 2.043(11) .
C32 C33 1.36(2) .
C33 C34 1.37(2) .
C34 C35 1.33(2) .
C34 C37 1.522(10) .
C35 C36 1.41(3) .
C37 C27 1.524(10) 15_556
C110 C111 1.33(2) .
C111 N112 1.290(18) .
N11 Cu 2.009(10) .
N112 Cu 1.998(10) .
B1 F14 1.342(12) .
B1 F13 1.348(13) .
B1 F11 1.355(13) .
B1 F12 1.369(13) .
B2 F22 1.344(12) .
B2 F22 1.344(12) 2_655
B2 F21 1.354(12) .
B2 F21 1.354(12) 2_655
F11 Cu 2.794(10) .
Cl Cu 2.5825(17) .
Cl Cu 2.5825(17) 12_546
